data_7719011
loop_
_publ_author_name
'Ma, Shihua'
'Geng, Lei'
'Zhu, Baozhu'
'Meng, Changyu'

_publ_section_title
;
 Achieving balanced UV SHG responses, optical band gaps and birefringence
 in rare earth compounds
 Ln(IO<sub>3</sub>)(SO<sub>4</sub>)&#xb7;3H<sub>2</sub>O (Ln = Y, Gd, Er,
 Ho, Dy, Eu).
;
_journal_issue 20
_journal_name_full 'Dalton transactions (Cambridge, England : 2003)'
_journal_page_first 8183
_journal_page_last 8189
_journal_paper_doi 10.1039/d5dt00613a
_journal_volume 54
_journal_year 2025
_chemical_formula_sum 'H6 Ho I O10 S'
_chemical_formula_weight 489.94
_space_group_crystal_system orthorhombic
_space_group_IT_number 19
_space_group_name_Hall 'P 2ac 2ab'
_space_group_name_H-M_alt 'P 21 21 21'
_atom_sites_solution_hydrogens difmap
_audit_creation_method SHELXL-2014/7
_audit_update_record
;
2025-03-14 deposited with the CCDC.	2025-04-14 downloaded from the CCDC.
;
_cell_angle_alpha 90
_cell_angle_beta 90
_cell_angle_gamma 90
_cell_formula_units_Z 4
_cell_length_a 6.7098(2)
_cell_length_b 8.8093(3)
_cell_length_c 13.6558(5)
_cell_measurement_reflns_used 4088
_cell_measurement_temperature 296(2)
_cell_measurement_theta_max 27.56
_cell_measurement_theta_min 2.31
_cell_volume 807.18(5)
_computing_structure_refinement 'SHELXL-2014/7 (Sheldrick, 2014)'
_diffrn_ambient_temperature 296(2)
_diffrn_measured_fraction_theta_full 0.994
_diffrn_measured_fraction_theta_max 0.992
_diffrn_measurement_device_type 'Bruker APEX-II CCD'
_diffrn_radiation_type MoK\a
_diffrn_radiation_wavelength 0.71073
_diffrn_reflns_av_R_equivalents 0.0218
_diffrn_reflns_av_unetI/netI 0.0264
_diffrn_reflns_Laue_measured_fraction_full 0.994
_diffrn_reflns_Laue_measured_fraction_max 0.992
_diffrn_reflns_limit_h_max 8
_diffrn_reflns_limit_h_min -8
_diffrn_reflns_limit_k_max 10
_diffrn_reflns_limit_k_min -11
_diffrn_reflns_limit_l_max 16
_diffrn_reflns_limit_l_min -17
_diffrn_reflns_number 4365
_diffrn_reflns_point_group_measured_fraction_full 0.996
_diffrn_reflns_point_group_measured_fraction_max 0.994
_diffrn_reflns_theta_full 25.242
_diffrn_reflns_theta_max 27.558
_diffrn_reflns_theta_min 2.752
_exptl_absorpt_coefficient_mu 13.921
_exptl_crystal_colour PALE-YELLOW
_exptl_crystal_density_diffrn 4.032
_exptl_crystal_description STICK
_exptl_crystal_F_000 888
_refine_diff_density_max 1.132
_refine_diff_density_min -0.893
_refine_diff_density_rms 0.187
_refine_ls_abs_structure_details
;
 Refined as an inversion twin.
;
_refine_ls_abs_structure_Flack 0.383(14)
_refine_ls_extinction_coef 0.0063(3)
_refine_ls_extinction_expression Fc^*^=kFc[1+0.001xFc^2^\l^3^/sin(2\q)]^-1/4^
_refine_ls_extinction_method 'SHELXL-2014/7 (Sheldrick 2014'
_refine_ls_goodness_of_fit_ref 1.039
_refine_ls_hydrogen_treatment refall
_refine_ls_matrix_type full
_refine_ls_number_parameters 144
_refine_ls_number_reflns 1842
_refine_ls_number_restraints 9
_refine_ls_restrained_S_all 1.037
_refine_ls_R_factor_all 0.0167
_refine_ls_R_factor_gt 0.0165
_refine_ls_shift/su_max 0.002
_refine_ls_shift/su_mean 0.000
_refine_ls_structure_factor_coef Fsqd
_refine_ls_weighting_details 'w=1/[\s^2^(Fo^2^)+(0.0184P)^2^+1.7308P] where P=(Fo^2^+2Fc^2^)/3'
_refine_ls_weighting_scheme calc
_refine_ls_wR_factor_gt 0.0404
_refine_ls_wR_factor_ref 0.0405
_reflns_Friedel_coverage 0.695
_reflns_Friedel_fraction_full 0.998
_reflns_Friedel_fraction_max 0.997
_reflns_number_gt 1835
_reflns_number_total 1842
_reflns_threshold_expression 'I > 2\s(I)'
_cod_data_source_file d5dt00613a2.cif
_cod_data_source_block A_CCDC5
_cod_database_code 7719011
_shelx_shelxl_version_number 2014/7
_shelx_space_group_comment
;
The symmetry employed for this shelxl refinement is uniquely defined
by the following loop, which should always be used as a source of
symmetry information in preference to the above space-group names.
They are only intended as comments.
;

loop_
_space_group_symop_operation_xyz
'x, y, z'
'-x+1/2, -y, z+1/2'
'-x, y+1/2, -z+1/2'
'x+1/2, -y+1/2, -z'

loop_
_atom_site_label
_atom_site_type_symbol
_atom_site_fract_x
_atom_site_fract_y
_atom_site_fract_z
_atom_site_U_iso_or_equiv
_atom_site_adp_type
_atom_site_occupancy
_atom_site_site_symmetry_order
_atom_site_calc_flag
_atom_site_refinement_flags_posn
_atom_site_refinement_flags_adp
_atom_site_refinement_flags_occupancy
_atom_site_disorder_assembly
_atom_site_disorder_group
Ho1 Ho 0.23980(4) 0.63659(3) 0.31368(2) 0.00672(10) Uani 1 1 d . . . . .
I1 I 0.04352(6) 0.48320(4) 0.07207(3) 0.00803(11) Uani 1 1 d . . . . .
S1 S 0.2435(2) 0.00234(18) 0.68317(9) 0.0079(3) Uani 1 1 d . . . . .
O1 O 0.0026(7) 0.2929(6) 0.1129(4) 0.0175(11) Uani 1 1 d . . . . .
O2 O 0.0840(7) 0.0631(5) 0.2383(4) 0.0129(10) Uani 1 1 d . . . . .
O3 O 0.7005(7) 0.0594(5) 0.0306(3) 0.0130(10) Uani 1 1 d . . . . .
O4 O 0.2264(8) 0.1644(5) 0.7075(3) 0.0176(10) Uani 1 1 d . . . . .
O5 O 0.2297(8) 0.0148(5) 0.0778(3) 0.0174(10) Uani 1 1 d . . . . .
O6 O 0.2482(8) 0.5380(6) 0.1497(3) 0.0152(9) Uani 1 1 d . . . . .
O7 O 0.4348(7) 0.0789(6) 0.2177(4) 0.0168(11) Uani 1 1 d . . . . .
O8 O 0.4467(10) 0.2248(6) 0.4697(4) 0.0237(12) Uani 1 1 d D . . . .
O9 O 0.5843(9) 0.3442(7) 0.1028(4) 0.0218(12) Uani 1 1 d D . . . .
O10 O 0.2196(8) 0.3635(6) 0.3259(4) 0.0176(10) Uani 1 1 d D . . . .
H5 H 0.223(15) 0.323(9) 0.382(3) 0.05(3) Uiso 1 1 d D . . . .
H6 H 0.290(12) 0.313(8) 0.286(4) 0.03(3) Uiso 1 1 d D . . . .
H1 H 0.568(6) 0.217(11) 0.453(9) 0.08(5) Uiso 1 1 d D . . . .
H3 H 0.582(13) 0.351(10) 0.0408(12) 0.03(2) Uiso 1 1 d D . . . .
H4 H 0.508(16) 0.273(10) 0.121(6) 0.09(6) Uiso 1 1 d D . . . .
H2 H 0.396(13) 0.137(5) 0.477(8) 0.05(3) Uiso 1 1 d D . . . .

loop_
_atom_site_aniso_label
_atom_site_aniso_U_11
_atom_site_aniso_U_22
_atom_site_aniso_U_33
_atom_site_aniso_U_23
_atom_site_aniso_U_13
_atom_site_aniso_U_12
Ho1 0.00587(15) 0.00695(14) 0.00732(14) -0.00022(9) -0.00007(11) 0.00063(11)
I1 0.0088(2) 0.00747(18) 0.00787(18) -0.00014(15) 0.00001(14) -0.00032(14)
S1 0.0050(6) 0.0073(6) 0.0114(6) -0.0011(5) -0.0023(6) 0.0000(5)
O1 0.015(3) 0.010(2) 0.028(3) 0.002(2) 0.010(2) -0.0048(19)
O2 0.007(2) 0.016(2) 0.016(2) 0.0024(19) 0.0003(18) 0.0027(19)
O3 0.011(2) 0.016(2) 0.012(2) -0.0045(18) -0.0031(17) 0.0024(18)
O4 0.029(3) 0.008(2) 0.016(2) -0.0031(18) -0.003(2) 0.006(2)
O5 0.020(3) 0.019(2) 0.0124(19) 0.001(2) 0.000(2) 0.000(2)
O6 0.010(2) 0.022(2) 0.0131(19) -0.0046(18) -0.001(2) -0.006(2)
O7 0.006(2) 0.023(2) 0.022(3) -0.006(2) 0.0015(19) -0.006(2)
O8 0.027(3) 0.018(3) 0.027(3) 0.006(2) -0.001(3) 0.003(3)
O9 0.024(3) 0.025(3) 0.017(2) 0.002(2) -0.002(2) 0.011(3)
O10 0.028(3) 0.008(2) 0.017(2) -0.0016(19) -0.007(2) 0.002(2)

loop_
_atom_type_symbol
_atom_type_description
_atom_type_scat_dispersion_real
_atom_type_scat_dispersion_imag
_atom_type_scat_source
O O 0.0106 0.0060 'International Tables Vol C Tables 4.2.6.8 and 6.1.1.4'
H H 0.0000 0.0000 'International Tables Vol C Tables 4.2.6.8 and 6.1.1.4'
S S 0.1246 0.1234 'International Tables Vol C Tables 4.2.6.8 and 6.1.1.4'
I I -0.4742 1.8119 'International Tables Vol C Tables 4.2.6.8 and 6.1.1.4'
Ho Ho -0.2175 4.6783 'International Tables Vol C Tables 4.2.6.8 and 6.1.1.4'

loop_
_geom_angle_atom_site_label_1
_geom_angle_atom_site_label_2
_geom_angle_atom_site_label_3
_geom_angle
_geom_angle_site_symmetry_1
_geom_angle_site_symmetry_3
_geom_angle_publ_flag
O3 Ho1 O7 86.57(17) 3_655 3_655 ?
O3 Ho1 O4 143.81(18) 3_655 2_564 ?
O7 Ho1 O4 87.51(18) 3_655 2_564 ?
O3 Ho1 O1 84.17(19) 3_655 3 ?
O7 Ho1 O1 150.55(19) 3_655 3 ?
O4 Ho1 O1 83.69(17) 2_564 3 ?
O3 Ho1 O2 111.08(17) 3_655 3 ?
O7 Ho1 O2 139.32(17) 3_655 3 ?
O4 Ho1 O2 96.34(18) 2_564 3 ?
O1 Ho1 O2 69.80(18) 3 3 ?
O3 Ho1 O6 139.57(17) 3_655 . ?
O7 Ho1 O6 73.86(18) 3_655 . ?
O4 Ho1 O6 71.56(17) 2_564 . ?
O1 Ho1 O6 128.63(18) 3 . ?
O2 Ho1 O6 69.19(18) 3 . ?
O3 Ho1 O10 69.29(17) 3_655 . ?
O7 Ho1 O10 81.08(19) 3_655 . ?
O4 Ho1 O10 144.39(17) 2_564 . ?
O1 Ho1 O10 120.95(19) 3 . ?
O2 Ho1 O10 72.41(17) 3 . ?
O6 Ho1 O10 72.88(17) . . ?
O3 Ho1 O9 72.73(17) 3_655 3_655 ?
O7 Ho1 O9 78.1(2) 3_655 3_655 ?
O4 Ho1 O9 71.11(18) 2_564 3_655 ?
O1 Ho1 O9 72.5(2) 3 3_655 ?
O2 Ho1 O9 141.33(18) 3 3_655 ?
O6 Ho1 O9 133.67(17) . 3_655 ?
O10 Ho1 O9 137.40(18) . 3_655 ?
O1 I1 O3 97.9(2) . 4_455 ?
O1 I1 O6 100.6(2) . . ?
O3 I1 O6 93.9(2) 4_455 . ?
O5 S1 O4 109.5(3) 2 . ?
O5 S1 O7 111.5(3) 2 2 ?
O4 S1 O7 109.7(3) . 2 ?
O5 S1 O2 111.1(3) 2 2 ?
O4 S1 O2 108.7(3) . 2 ?
O7 S1 O2 106.3(3) 2 2 ?
I1 O1 Ho1 141.9(3) . 3_545 ?
S1 O2 Ho1 131.5(3) 2_554 3_545 ?
I1 O3 Ho1 154.1(3) 4 3_645 ?
S1 O4 Ho1 151.6(3) . 2_565 ?
I1 O6 Ho1 128.9(3) . . ?
S1 O7 Ho1 145.7(3) 2_554 3_645 ?

loop_
_geom_bond_atom_site_label_1
_geom_bond_atom_site_label_2
_geom_bond_distance
_geom_bond_site_symmetry_2
_geom_bond_publ_flag
Ho1 O3 2.268(4) 3_655 ?
Ho1 O7 2.282(5) 3_655 ?
Ho1 O4 2.286(5) 2_564 ?
Ho1 O1 2.355(5) 3 ?
Ho1 O2 2.375(5) 3 ?
Ho1 O6 2.402(4) . ?
Ho1 O10 2.415(5) . ?
Ho1 O9 2.458(6) 3_655 ?
I1 O1 1.788(5) . ?
I1 O3 1.794(5) 4_455 ?
I1 O6 1.801(5) . ?
S1 O5 1.458(4) 2 ?
S1 O4 1.470(5) . ?
S1 O7 1.471(5) 2 ?
S1 O2 1.496(5) 2 ?
O1 Ho1 2.355(5) 3_545 ?
O2 S1 1.496(5) 2_554 ?
O2 Ho1 2.375(5) 3_545 ?
O3 I1 1.794(4) 4 ?
O3 Ho1 2.268(4) 3_645 ?
O4 Ho1 2.286(5) 2_565 ?
O5 S1 1.457(4) 2_554 ?
O7 S1 1.472(5) 2_554 ?
O7 Ho1 2.282(5) 3_645 ?
O9 Ho1 2.458(6) 3_645 ?
